data_1544900
loop_
_publ_author_name
'Kogure, T.'
'Takeuchi, Y.'

_publ_section_title
;
 Compressibility of the BeO4 tetrahedra in the crystal structure of
 phenacite Sample: 2.2 GPa
;
_journal_name_full 'Mineralogical Journal'
_journal_page_first 22
_journal_page_last 27
_journal_volume 13
_journal_year 1986
_chemical_formula_sum 'Be2 O4 Si'
_chemical_name_common Be2SiO4
_chemical_name_mineral 'phenacite at 2.2 GPa'
_space_group_IT_number 148
_space_group_name_H-M_alt 'R -3'
_symmetry_space_group_name_Hall '-R 3'
_symmetry_space_group_name_H-M 'R -3 :H'
_cell_angle_alpha 90
_cell_angle_beta 90
_cell_angle_gamma 120
_cell_formula_units_Z 18
_cell_length_a 12.415(3)
_cell_length_b 12.415(3)
_cell_length_c 8.215(1)
_cell_volume 1096.6(4)
_cod_data_source_file phenacite-2.2GPa.cif
_cod_data_source_block phenacite-2.2GPa
_cod_original_formula_sum 'Be2 Si O4'
_cod_database_code 1544900

loop_
_space_group_symop_operation_xyz
'x, y, z'
'-x, -y, -z'
'-y, x-y, z'
'y, -x+y, -z'
'-x+y, -x, z'
'x-y, x, -z'
'x+2/3, y+1/3, z+1/3'
'-x+2/3, -y+1/3, -z+1/3'
'-y+2/3, x-y+1/3, z+1/3'
'y+2/3, -x+y+1/3, -z+1/3'
'-x+y+2/3, -x+1/3, z+1/3'
'x-y+2/3, x+1/3, -z+1/3'
'x+1/3, y+2/3, z+2/3'
'-x+1/3, -y+2/3, -z+2/3'
'-y+1/3, x-y+2/3, z+2/3'
'y+1/3, -x+y+2/3, -z+2/3'
'-x+y+1/3, -x+2/3, z+2/3'
'x-y+1/3, x+2/3, -z+2/3'

loop_
_atom_site_label
_atom_site_occupancy
_atom_site_fract_x
_atom_site_fract_y
_atom_site_fract_z
_atom_site_adp_type
_atom_site_B_iso_or_equiv
_atom_site_type_symbol
Si 1.0 0.1952(2) 0.9839(2) 0.7500(2) Biso 0.340000 Si
Be1 1.0 0.1939(10) 0.9833(14) 0.4157(7) Biso 0.670000 Be
Be2 1.0 0.1949(10) 0.9843(10) 0.0839(7) Biso 0.530000 Be
O1 1.0 0.1222(4) 0.9122(4) 0.2501(4) Biso 0.370000 O
O2 1.0 0.3341(4) 0.0004(4) 0.7504(4) Biso 0.420000 O
O3 1.0 0.1224(4) 0.9124(4) 0.9160(4) Biso 0.690000 O
O4 1.0 0.1220(4) 0.9129(4) 0.5843(4) Biso 0.270000 O
